data_2005540
loop_
_publ_author_name
'Nishi, F.'

_publ_section_title
;
 Strontium Tetragermanate, SrGe~4~O~9~
;
_journal_issue 10
_journal_name_full 'Acta Crystallographica Section C'
_journal_page_first 2393
_journal_page_last 2395
_journal_paper_doi 10.1107/S0108270196006737
_journal_volume 52
_journal_year 1996
_chemical_formula_sum 'Ge4 O9 Sr'
_chemical_formula_weight 521.98
_space_group_IT_number 150
_symmetry_cell_setting trigonal
_symmetry_space_group_name_Hall 'P 3 2"'
_symmetry_space_group_name_H-M 'P 3 2 1'
_atom_type_scat_source IntTabIV
_cell_angle_alpha 90
_cell_angle_beta 90
_cell_angle_gamma 120
_cell_formula_units_Z 3
_cell_length_a 11.344(2)
_cell_length_b 11.344(2)
_cell_length_c 4.750(2)
_cell_measurement_reflns_used 24
_cell_measurement_temperature 293
_cell_measurement_theta_max 35.8
_cell_measurement_theta_min 19.8
_cell_volume 529.4(3)
_diffrn_measurement_device 'Rigaku AFC-5'
_diffrn_measurement_method '\w/2\q scans'
_diffrn_radiation_type MoK\a
_diffrn_radiation_wavelength 0.71073
_diffrn_reflns_av_R_equivalents 0.025
_diffrn_reflns_limit_h_max 17
_diffrn_reflns_limit_h_min 0
_diffrn_reflns_limit_k_max 17
_diffrn_reflns_limit_k_min 0
_diffrn_reflns_limit_l_max 8
_diffrn_reflns_limit_l_min 0
_diffrn_reflns_number 1452
_diffrn_reflns_theta_max 40.0
_diffrn_standards_decay_% 0.5
_diffrn_standards_interval_count 150
_diffrn_standards_number 3
_exptl_absorpt_coefficient_mu 25.9
_exptl_absorpt_correction_T_max 0.0147
_exptl_absorpt_correction_T_min 0.0113
_exptl_absorpt_correction_type sphere
_exptl_crystal_colour colourless
_exptl_crystal_density_diffrn 4.91
_exptl_crystal_density_meas ?
_exptl_crystal_description Sphere
_exptl_crystal_size_rad 0.14
_refine_diff_density_max 0.45
_refine_diff_density_min -0.38
_refine_ls_extinction_coef 4.40E-5
_refine_ls_extinction_method 'isotropic secondary'
_refine_ls_goodness_of_fit_obs 1.35
_refine_ls_number_parameters 73
_refine_ls_number_reflns 929
_refine_ls_R_factor_obs 0.049
_refine_ls_shift/esd_max 0.05
_refine_ls_structure_factor_coef F
_refine_ls_weighting_scheme unit
_refine_ls_wR_factor_obs 0.052
_reflns_number_observed 929
_reflns_number_total 1343
_reflns_observed_criterion I>3\s(I)
_cod_data_source_file oh1096.cif
_cod_data_source_block oh1096a
_cod_depositor_comments
;
The following automatic conversions were performed:

'_refine_ls_weighting_scheme' value ' unit' changed to 'unit'
according to /home/saulius/struct/CIF-dictionaries/cif_core.dic
dictionary named 'cif_core.dic' version 2.4.1 from 2010-06-29.

Automatic conversion script
Id: cif_fix_values 1715 2011-07-08 13:25:40Z adriana 

The following automatic conversions were performed:

'_exptl_crystal_density_meas' value 'not measured' was changed to '?'
- the value is perceived as not measured.

Automatic conversion script
Id: cif_fix_values 3008 2015-01-20 13:52:24Z robertas 
;
_cod_original_formula_sum 'Sr Ge4 O9'
_cod_database_code 2005540

loop_
_symmetry_equiv_pos_as_xyz
x,y,z
-y,x-y,z
y-x,-x,z
y,x,-z
x-y,-y,-z
-x,y-x,-z

loop_
_atom_site_label
_atom_site_fract_x
_atom_site_fract_y
_atom_site_fract_z
_atom_site_B_iso_or_equiv
Sr .3280(1) .0 .0 1.40(2)
Ge(1) .0 .0 .0 0.63(3)
Ge(2) .3333 .6667 .1076(4) 0.62(3)
Ge(3) .8209(1) .0 .5 0.68(4)
Ge(4) .4908(1) .3410(1) .3990(2) 0.64(3)
O(1) .5112(9) .0 .5 1.29(8)
O(2) .6022(8) .4222(8) .1245(14) 0.95(7)
O(3) .1546(7) .0616(8) .7636(13) 0.76(7)
O(4) .3255(8) .2145(8) .2949(16) 0.94(8)
O(5) .5102(7) .2496(8) .6722(13) 0.79(7)

loop_
_geom_angle_atom_site_label_1
_geom_angle_atom_site_label_2
_geom_angle_atom_site_label_3
_geom_angle_site_symmetry_1
_geom_angle_site_symmetry_3
_geom_angle
_geom_angle_publ_flag
Ge(4) O(1) Ge(4) 2_655 6_656 123.8(5) yes
Ge(3) O(4) Ge(4) 3_665 . 121.2(4) yes

loop_
_geom_bond_atom_site_label_1
_geom_bond_atom_site_label_2
_geom_bond_site_symmetry_2
_geom_bond_distance
_geom_bond_publ_flag
Sr O(2) 2_655 2.601(7) yes
Sr O(2) 6_655 2.601(7) yes
Sr O(3) 1_554 2.644(9) yes
Sr O(3) 5_556 2.644(9) yes
Sr O(4) . 2.820(9) yes
Sr O(4) 5 2.820(9) yes
Sr O(5) 1_554 2.977(8) yes
Sr O(5) 5_556 2.977(8) yes
Ge(1) O(3) 1_554 1.897(7) yes
Ge(1) O(3) 5_556 1.897(7) yes
Ge(1) O(3) 2_554 1.897(7) yes
Ge(1) O(3) 3_554 1.897(7) yes
Ge(1) O(3) 4_556 1.897(7) yes
Ge(1) O(3) 6_556 1.897(7) yes
Ge(2) O(5) 4_556 1.860(7) yes
Ge(2) O(5) 6_666 1.860(7) yes
Ge(2) O(5) 5_566 1.860(7) yes
Ge(2) O(2) 4 1.872(9) yes
Ge(2) O(2) 6_665 1.872(9) yes
Ge(2) O(2) 5_565 1.872(9) yes
Ge(3) O(3) 2_655 1.747(6) yes
Ge(3) O(3) 6_656 1.747(6) yes
Ge(3) O(4) 2_655 1.789(7) yes
Ge(3) O(4) 6_656 1.789(7) yes
Ge(4) O(2) . 1.726(7) yes
Ge(4) O(5) . 1.743(8) yes
Ge(4) O(1) 3_665 1.755(12) yes
Ge(4) O(4) . 1.769(7) yes
